data_7019626
loop_
_publ_author_name
'Zhang, Bin'
'Zhang, Yan'
'Zhu, Daoben'

_publ_section_title
;
 [(C(2)H(5))(3)NH](2)Cu(2)(C(2)O(4))(3): a three-dimensional metal-oxalato
 framework showing structurally related dielectric and magnetic
 transitions at around 165 K.
;
_journal_issue 28
_journal_name_full 'Dalton transactions (Cambridge, England : 2003)'
_journal_page_first 8509
_journal_page_last 8511
_journal_paper_doi 10.1039/c2dt30818e
_journal_volume 41
_journal_year 2012
_chemical_formula_sum 'C18 H32 Cu2 N2 O12'
_chemical_formula_weight 595.54
_chemical_name_systematic
;
?
;
_space_group_IT_number 14
_symmetry_cell_setting monoclinic
_symmetry_space_group_name_Hall '-P 2ybc'
_symmetry_space_group_name_H-M 'P 1 21/c 1'
_atom_sites_solution_hydrogens geom
_atom_sites_solution_primary direct
_atom_sites_solution_secondary difmap
_audit_creation_method SHELXL-97
_cell_angle_alpha 90.00
_cell_angle_beta 107.7250(10)
_cell_angle_gamma 90.00
_cell_formula_units_Z 4
_cell_length_a 8.74070(10)
_cell_length_b 33.9886(4)
_cell_length_c 8.67710(10)
_cell_measurement_reflns_used 28965
_cell_measurement_temperature 180(2)
_cell_measurement_theta_max 27.52
_cell_measurement_theta_min 3.41
_cell_volume 2455.46(5)
_computing_cell_refinement 'HKL Scalepack (Otwinowski & Minor 1997)'
_computing_data_collection KappaCCD
_computing_data_reduction 'Denzo and Scalepak (Otwinowski & Minor, 1997)'
_computing_structure_refinement 'SHELXL-97 (Sheldrick, 1997)'
_computing_structure_solution 'SHELXS-97 (Sheldrick, 1990)'
_diffrn_ambient_temperature 180(2)
_diffrn_measured_fraction_theta_full 0.984
_diffrn_measured_fraction_theta_max 0.984
_diffrn_radiation_monochromator graphite
_diffrn_radiation_source 'fine-focus sealed tube'
_diffrn_radiation_type MoK\a
_diffrn_radiation_wavelength 0.71073
_diffrn_reflns_av_R_equivalents 0.0394
_diffrn_reflns_av_sigmaI/netI 0.0289
_diffrn_reflns_limit_h_max 11
_diffrn_reflns_limit_h_min -11
_diffrn_reflns_limit_k_max 43
_diffrn_reflns_limit_k_min -44
_diffrn_reflns_limit_l_max 11
_diffrn_reflns_limit_l_min -11
_diffrn_reflns_number 28663
_diffrn_reflns_theta_full 27.52
_diffrn_reflns_theta_max 27.52
_diffrn_reflns_theta_min 3.41
_exptl_absorpt_coefficient_mu 1.795
_exptl_absorpt_correction_T_max 0.6936
_exptl_absorpt_correction_T_min 0.4796
_exptl_absorpt_correction_type multi-scan
_exptl_crystal_colour blue
_exptl_crystal_density_diffrn 1.611
_exptl_crystal_density_method 'not measured'
_exptl_crystal_description diamondiod
_exptl_crystal_F_000 1232
_exptl_crystal_size_max 0.48
_exptl_crystal_size_mid 0.35
_exptl_crystal_size_min 0.22
_refine_diff_density_max 0.540
_refine_diff_density_min -0.421
_refine_diff_density_rms 0.064
_refine_ls_extinction_coef 0.0025(4)
_refine_ls_extinction_expression Fc^*^=kFc[1+0.001xFc^2^\l^3^/sin(2\q)]^-1/4^
_refine_ls_extinction_method SHELXL
_refine_ls_goodness_of_fit_ref 0.980
_refine_ls_hydrogen_treatment refxyz
_refine_ls_matrix_type full
_refine_ls_number_parameters 332
_refine_ls_number_reflns 5569
_refine_ls_number_restraints 0
_refine_ls_restrained_S_all 0.980
_refine_ls_R_factor_all 0.0436
_refine_ls_R_factor_gt 0.0321
_refine_ls_shift/su_max 0.001
_refine_ls_shift/su_mean 0.000
_refine_ls_structure_factor_coef Fsqd
_refine_ls_weighting_details 'calc w=1/[\s^2^(Fo^2^)+(0.0401P)^2^+2.3414P] where P=(Fo^2^+2Fc^2^)/3'
_refine_ls_weighting_scheme calc
_refine_ls_wR_factor_gt 0.0842
_refine_ls_wR_factor_ref 0.0885
_reflns_number_gt 4523
_reflns_number_total 5569
_reflns_threshold_expression >2sigma(I)
_cod_data_source_file c2dt30818e.txt
_cod_data_source_block 180K
_cod_original_sg_symbol_H-M P2(1)/c
_cod_database_code 7019626

loop_
_symmetry_equiv_pos_as_xyz
'x, y, z'
'-x, y+1/2, -z+1/2'
'-x, -y, -z'
'x, -y-1/2, z-1/2'

loop_
_atom_site_label
_atom_site_type_symbol
_atom_site_fract_x
_atom_site_fract_y
_atom_site_fract_z
_atom_site_U_iso_or_equiv
_atom_site_adp_type
_atom_site_occupancy
_atom_site_symmetry_multiplicity
_atom_site_calc_flag
_atom_site_refinement_flags
_atom_site_disorder_assembly
_atom_site_disorder_group
Cu1 Cu 0.75056(3) 0.203578(7) 0.48505(3) 0.02339(9) Uani 1 1 d . . .
Cu2 Cu 0.73979(3) 0.045729(7) 0.49924(3) 0.02276(9) Uani 1 1 d . . .
O1 O 0.89475(19) 0.15421(4) 0.61392(18) 0.0284(3) Uani 1 1 d . . .
O2 O 0.85275(19) 0.09016(4) 0.62874(18) 0.0285(3) Uani 1 1 d . . .
O3 O 0.6220(2) 0.15999(5) 0.36281(19) 0.0320(4) Uani 1 1 d . . .
O4 O 0.61334(19) 0.09481(5) 0.34448(19) 0.0325(4) Uani 1 1 d . . .
O5 O 0.62451(19) 0.20661(5) 0.64767(18) 0.0297(3) Uani 1 1 d . . .
O6 O 0.5938(2) 0.24885(5) 0.8313(2) 0.0384(4) Uani 1 1 d . . .
O7 O 0.87709(19) 0.24604(5) 0.62152(19) 0.0314(4) Uani 1 1 d . . .
O8 O 0.8631(2) 0.28759(5) 0.81501(19) 0.0327(4) Uani 1 1 d . . .
O9 O 0.90827(19) 0.04046(4) 0.38243(19) 0.0307(4) Uani 1 1 d . . .
O10 O 1.0904(2) -0.00100(5) 0.3463(2) 0.0362(4) Uani 1 1 d . . .
O11 O 0.57127(19) 0.04165(4) 0.61610(19) 0.0297(3) Uani 1 1 d . . .
O12 O 0.3800(2) -0.00071(5) 0.62764(19) 0.0307(4) Uani 1 1 d . . .
C1 C 0.8196(3) 0.12345(6) 0.5647(2) 0.0229(4) Uani 1 1 d . . .
C2 C 0.6713(3) 0.12595(6) 0.4098(3) 0.0243(4) Uani 1 1 d . . .
C3 C 0.8146(3) 0.25882(6) 0.7246(2) 0.0249(4) Uani 1 1 d . . .
C4 C 0.6644(3) 0.23659(6) 0.7379(3) 0.0264(5) Uani 1 1 d . . .
C5 C 1.0008(3) 0.01101(6) 0.4217(2) 0.0245(4) Uani 1 1 d . . .
C6 C 0.4857(3) 0.01186(6) 0.5706(2) 0.0250(4) Uani 1 1 d . . .
N1 N 0.9034(3) 0.07874(6) 0.0971(2) 0.0392(5) Uani 1 1 d . A .
H1 H 0.9175 0.0652 0.1937 0.047 Uiso 1 1 calc R . .
C7 C 0.9043(4) 0.12162(8) 0.1370(3) 0.0469(7) Uani 1 1 d . . .
H7A H 1.0022 0.1274 0.2276 0.056 Uiso 1 1 calc R . .
H7B H 0.8105 0.1273 0.1747 0.056 Uiso 1 1 calc R . .
C8 C 0.8994(4) 0.14884(8) -0.0012(3) 0.0537(8) Uani 1 1 d . . .
H8A H 0.8933 0.1761 0.0328 0.081 Uiso 1 1 calc R . .
H8B H 0.8049 0.1428 -0.0932 0.081 Uiso 1 1 calc R . .
H8C H 0.9969 0.1453 -0.0331 0.081 Uiso 1 1 calc R . .
C9 C 1.0378(4) 0.06654(9) 0.0357(4) 0.0506(7) Uani 1 1 d . . .
H9A H 1.0240 0.0793 -0.0703 0.061 Uiso 1 1 calc R . .
H9B H 1.0324 0.0377 0.0182 0.061 Uiso 1 1 calc R . .
C10 C 1.2005(4) 0.07697(11) 0.1482(5) 0.0712(10) Uani 1 1 d . . .
H10A H 1.2833 0.0693 0.0992 0.107 Uiso 1 1 calc R . .
H10B H 1.2183 0.0630 0.2510 0.107 Uiso 1 1 calc R . .
H10C H 1.2061 0.1054 0.1680 0.107 Uiso 1 1 calc R . .
C11 C 0.7416(4) 0.06700(12) -0.0129(4) 0.0753(13) Uani 1 1 d . . .
H11 H 0.730(3) 0.0771(8) -0.110(4) 0.042(8) Uiso 1 1 d . . .
C121 C 0.6291(14) 0.0515(6) 0.0123(10) 0.074(6) Uani 0.356(12) 1 d P A 1
H12A H 0.5592 0.0402 -0.0885 0.111 Uiso 0.356(12) 1 calc PR A 1
H12B H 0.5689 0.0710 0.0537 0.111 Uiso 0.356(12) 1 calc PR A 1
H12C H 0.6668 0.0306 0.0926 0.111 Uiso 0.356(12) 1 calc PR A 1
C122 C 0.7060(8) 0.02511(18) -0.0102(6) 0.0515(19) Uani 0.644(12) 1 d P A 2
H12D H 0.6018 0.0196 -0.0899 0.077 Uiso 0.644(12) 1 calc PR A 2
H12E H 0.7026 0.0177 0.0979 0.077 Uiso 0.644(12) 1 calc PR A 2
H12F H 0.7898 0.0099 -0.0369 0.077 Uiso 0.644(12) 1 calc PR A 2
N2 N 0.3416(2) 0.17145(6) 0.6564(2) 0.0360(5) Uani 1 1 d . B 2
H2 H 0.4354 0.1853 0.6645 0.043 Uiso 1 1 calc R B 2
C13 C 0.2941(4) 0.18194(9) 0.8026(3) 0.0488(7) Uani 1 1 d . B 2
H13A H 0.1904 0.1691 0.7951 0.059 Uiso 1 1 calc R B 2
H13B H 0.2780 0.2108 0.8041 0.059 Uiso 1 1 calc R B 2
C14 C 0.4176(5) 0.16969(13) 0.9596(4) 0.0796(12) Uani 1 1 d . B 2
H14A H 0.3784 0.1764 1.0508 0.119 Uiso 1 1 calc R B 2
H14B H 0.5189 0.1835 0.9711 0.119 Uiso 1 1 calc R B 2
H14C H 0.4354 0.1412 0.9584 0.119 Uiso 1 1 calc R B 2
C15 C 0.3810(3) 0.12891(8) 0.6462(4) 0.0523(8) Uani 1 1 d . B 2
H15A H 0.4749 0.1223 0.7400 0.063 Uiso 1 1 calc R B 2
H15B H 0.4126 0.1248 0.5470 0.063 Uiso 1 1 calc R B 2
C16 C 0.2464(4) 0.10100(9) 0.6433(5) 0.0631(9) Uani 1 1 d . B 2
H16A H 0.2809 0.0739 0.6335 0.095 Uiso 1 1 calc R B 2
H16B H 0.1526 0.1072 0.5507 0.095 Uiso 1 1 calc R B 2
H16C H 0.2181 0.1037 0.7437 0.095 Uiso 1 1 calc R B 2
C17 C 0.2175(4) 0.18687(11) 0.5097(4) 0.0613(10) Uani 1 1 d . B 2
H17A H 0.2158 0.1696 0.4175 0.074 Uiso 0.602(8) 1 calc PR C 1
H17B H 0.1114 0.1845 0.5279 0.074 Uiso 0.602(8) 1 calc PR C 1
H17C H 0.2158 0.1696 0.4175 0.074 Uiso 0.398(8) 1 calc PR C 2
H17D H 0.1114 0.1845 0.5279 0.074 Uiso 0.398(8) 1 calc PR C 2
C181 C 0.2594(5) 0.19255(17) 0.3627(6) 0.0493(17) Uani 0.602(8) 1 d P C 1
H18A H 0.1834 0.2124 0.3016 0.074 Uiso 0.602(8) 1 calc PR C 1
H18B H 0.3671 0.1985 0.3567 0.074 Uiso 0.602(8) 1 calc PR C 1
H18C H 0.2607 0.1929 0.4761 0.074 Uiso 0.602(8) 1 calc PR C 1
C182 C 0.2344(9) 0.2243(3) 0.4659(12) 0.074(4) Uani 0.398(8) 1 d P B 2
H18D H 0.1458 0.2309 0.3690 0.110 Uiso 0.398(8) 1 calc PR C 2
H18E H 0.3368 0.2271 0.4426 0.110 Uiso 0.398(8) 1 calc PR C 2
H18F H 0.2328 0.2421 0.5542 0.110 Uiso 0.398(8) 1 calc PR C 2

loop_
_atom_site_aniso_label
_atom_site_aniso_U_11
_atom_site_aniso_U_22
_atom_site_aniso_U_33
_atom_site_aniso_U_23
_atom_site_aniso_U_13
_atom_site_aniso_U_12
Cu1 0.02633(16) 0.01864(15) 0.02597(15) 0.00011(9) 0.00910(11) -0.00093(10)
Cu2 0.02495(16) 0.01820(15) 0.02597(15) -0.00015(9) 0.00901(11) -0.00219(10)
O1 0.0311(8) 0.0224(8) 0.0299(8) -0.0017(6) 0.0066(7) -0.0075(7)
O2 0.0323(9) 0.0231(8) 0.0275(7) 0.0024(6) 0.0052(7) -0.0028(6)
O3 0.0348(9) 0.0239(8) 0.0318(8) -0.0009(6) 0.0022(7) 0.0020(7)
O4 0.0324(9) 0.0254(8) 0.0361(9) -0.0066(7) 0.0048(7) -0.0044(7)
O5 0.0283(8) 0.0297(9) 0.0318(8) -0.0040(6) 0.0103(7) -0.0093(7)
O6 0.0380(10) 0.0431(10) 0.0398(9) -0.0042(8) 0.0204(8) 0.0021(8)
O7 0.0301(9) 0.0303(9) 0.0364(8) -0.0047(7) 0.0141(7) -0.0082(7)
O8 0.0370(9) 0.0258(8) 0.0337(8) -0.0070(7) 0.0084(7) -0.0094(7)
O9 0.0307(9) 0.0260(8) 0.0332(8) 0.0108(6) 0.0063(7) 0.0011(7)
O10 0.0429(10) 0.0379(10) 0.0345(9) 0.0021(7) 0.0219(8) 0.0000(8)
O11 0.0315(9) 0.0244(8) 0.0329(8) -0.0066(6) 0.0091(7) -0.0080(7)
O12 0.0354(9) 0.0301(9) 0.0302(8) -0.0054(6) 0.0152(7) -0.0087(7)
C1 0.0250(11) 0.0230(11) 0.0231(10) 0.0005(8) 0.0110(9) -0.0016(8)
C2 0.0252(11) 0.0245(11) 0.0257(10) -0.0026(8) 0.0113(9) -0.0010(9)
C3 0.0250(11) 0.0213(11) 0.0263(10) 0.0019(8) 0.0047(9) -0.0004(9)
C4 0.0234(11) 0.0273(11) 0.0276(10) 0.0012(9) 0.0065(9) 0.0007(9)
C5 0.0257(11) 0.0226(11) 0.0239(10) 0.0023(8) 0.0055(9) -0.0028(9)
C6 0.0260(11) 0.0231(11) 0.0241(10) 0.0007(8) 0.0052(9) -0.0015(9)
N1 0.0450(13) 0.0424(12) 0.0256(9) 0.0106(8) 0.0038(9) -0.0117(10)
C7 0.067(2) 0.0469(16) 0.0315(13) -0.0010(11) 0.0220(13) -0.0030(14)
C8 0.089(2) 0.0338(15) 0.0464(15) 0.0055(12) 0.0326(16) 0.0043(15)
C9 0.066(2) 0.0399(16) 0.0496(16) 0.0056(12) 0.0227(15) 0.0065(14)
C10 0.052(2) 0.070(2) 0.094(3) 0.025(2) 0.0249(19) -0.0024(17)
C11 0.063(2) 0.081(3) 0.055(2) 0.0334(18) -0.0234(18) -0.0346(19)
C121 0.048(6) 0.138(15) 0.027(4) 0.016(5) 0.000(4) -0.028(8)
C122 0.052(3) 0.052(3) 0.038(2) 0.006(2) -0.007(2) -0.019(3)
N2 0.0227(10) 0.0420(12) 0.0415(11) 0.0071(9) 0.0073(9) -0.0091(9)
C13 0.0473(17) 0.0518(18) 0.0501(16) -0.0037(13) 0.0187(13) -0.0141(14)
C14 0.081(3) 0.106(3) 0.0440(18) 0.0103(19) 0.0081(17) -0.031(2)
C15 0.0315(15) 0.0469(17) 0.083(2) 0.0000(15) 0.0247(15) -0.0005(12)
C16 0.0453(18) 0.0363(16) 0.115(3) -0.0045(17) 0.0362(19) -0.0040(13)
C17 0.0412(16) 0.085(3) 0.0487(17) 0.0248(16) 0.0001(13) -0.0231(16)
C181 0.030(2) 0.075(4) 0.042(3) 0.017(2) 0.0094(19) -0.011(2)
C182 0.042(5) 0.058(6) 0.093(7) 0.039(5) -0.021(5) -0.009(4)

loop_
_atom_type_symbol
_atom_type_description
_atom_type_scat_dispersion_real
_atom_type_scat_dispersion_imag
_atom_type_scat_source
C C 0.0033 0.0016 'International Tables Vol C Tables 4.2.6.8 and 6.1.1.4'
H H 0.0000 0.0000 'International Tables Vol C Tables 4.2.6.8 and 6.1.1.4'
N N 0.0061 0.0033 'International Tables Vol C Tables 4.2.6.8 and 6.1.1.4'
O O 0.0106 0.0060 'International Tables Vol C Tables 4.2.6.8 and 6.1.1.4'
Cu Cu 0.3201 1.2651 'International Tables Vol C Tables 4.2.6.8 and 6.1.1.4'

loop_
_geom_angle_atom_site_label_1
_geom_angle_atom_site_label_2
_geom_angle_atom_site_label_3
_geom_angle
_geom_angle_site_symmetry_1
_geom_angle_site_symmetry_3
O3 Cu1 O7 176.08(7) . .
O3 Cu1 O8 92.47(7) . 4_565
O7 Cu1 O8 91.19(7) . 4_565
O3 Cu1 O5 94.08(7) . .
O7 Cu1 O5 82.55(6) . .
O8 Cu1 O5 168.16(7) 4_565 .
O3 Cu1 O1 80.99(6) . .
O7 Cu1 O1 97.09(6) . .
O8 Cu1 O1 98.84(6) 4_565 .
O5 Cu1 O1 91.93(6) . .
O3 Cu1 O6 94.37(7) . 4_565
O7 Cu1 O6 87.68(7) . 4_565
O8 Cu1 O6 78.85(6) 4_565 4_565
O5 Cu1 O6 90.81(6) . 4_565
O1 Cu1 O6 174.77(6) . 4_565
O2 Cu2 O12 178.04(6) . 3_656
O2 Cu2 O11 94.68(6) . .
O12 Cu2 O11 83.36(6) 3_656 .
O2 Cu2 O9 92.22(7) . .
O12 Cu2 O9 89.73(6) 3_656 .
O11 Cu2 O9 171.03(7) . .
O2 Cu2 O4 80.72(6) . .
O12 Cu2 O4 99.36(6) 3_656 .
O11 Cu2 O4 92.88(6) . .
O9 Cu2 O4 93.87(6) . .
O2 Cu2 O10 93.04(6) . 3_756
O12 Cu2 O10 87.17(7) 3_656 3_756
O11 Cu2 O10 95.94(6) . 3_756
O9 Cu2 O10 77.96(6) . 3_756
O4 Cu2 O10 169.59(6) . 3_756
C1 O1 Cu1 107.94(13) . .
C1 O2 Cu2 115.63(13) . .
C2 O3 Cu1 115.83(14) . .
C2 O4 Cu2 107.97(14) . .
C4 O5 Cu1 111.26(13) . .
C4 O6 Cu1 107.11(15) . 4_566
C3 O7 Cu1 113.12(14) . .
C3 O8 Cu1 115.29(14) . 4_566
C5 O9 Cu2 115.84(13) . .
C5 O10 Cu2 108.50(14) . 3_756
C6 O11 Cu2 110.65(14) . .
C6 O12 Cu2 111.86(13) . 3_656
O1 C1 O2 125.5(2) . .
O1 C1 C2 117.71(17) . .
O2 C1 C2 116.75(17) . .
O4 C2 O3 126.0(2) . .
O4 C2 C1 117.77(18) . .
O3 C2 C1 116.23(17) . .
O8 C3 O7 125.5(2) . .
O8 C3 C4 118.0(2) . .
O7 C3 C4 116.45(19) . .
O6 C4 O5 125.4(2) . .
O6 C4 C3 119.3(2) . .
O5 C4 C3 115.25(19) . .
O10 C5 O9 125.19(19) . .
O10 C5 C5 118.7(2) . 3_756
O9 C5 C5 116.1(2) . 3_756
O12 C6 O11 126.6(2) . .
O12 C6 C6 116.9(2) . 3_656
O11 C6 C6 116.5(2) . 3_656
C9 N1 C7 113.9(2) . .
C9 N1 C11 113.1(3) . .
C7 N1 C11 110.1(3) . .
C9 N1 H1 106.4 . .
C7 N1 H1 106.4 . .
C11 N1 H1 106.4 . .
N1 C7 C8 114.7(2) . .
N1 C7 H7A 108.6 . .
C8 C7 H7A 108.6 . .
N1 C7 H7B 108.6 . .
C8 C7 H7B 108.6 . .
H7A C7 H7B 107.6 . .
C7 C8 H8A 109.5 . .
C7 C8 H8B 109.5 . .
H8A C8 H8B 109.5 . .
C7 C8 H8C 109.5 . .
H8A C8 H8C 109.5 . .
H8B C8 H8C 109.5 . .
N1 C9 C10 113.3(3) . .
N1 C9 H9A 108.9 . .
C10 C9 H9A 108.9 . .
N1 C9 H9B 108.9 . .
C10 C9 H9B 108.9 . .
H9A C9 H9B 107.7 . .
C9 C10 H10A 109.5 . .
C9 C10 H10B 109.5 . .
H10A C10 H10B 109.5 . .
C9 C10 H10C 109.5 . .
H10A C10 H10C 109.5 . .
H10B C10 H10C 109.5 . .
C121 C11 C122 51.3(8) . .
C121 C11 N1 132.1(5) . .
C122 C11 N1 114.4(3) . .
C121 C11 H11 119.2(19) . .
C122 C11 H11 115.6(19) . .
N1 C11 H11 108.1(19) . .
C11 C121 H12A 109.5 . .
C11 C121 H12B 109.5 . .
H12A C121 H12B 109.5 . .
C11 C121 H12C 109.5 . .
H12A C121 H12C 109.5 . .
H12B C121 H12C 109.5 . .
C11 C122 H12D 109.5 . .
C11 C122 H12E 109.5 . .
H12D C122 H12E 109.5 . .
C11 C122 H12F 109.5 . .
H12D C122 H12F 109.5 . .
H12E C122 H12F 109.5 . .
C13 N2 C15 114.2(2) . .
C13 N2 C17 108.8(2) . .
C15 N2 C17 114.2(2) . .
C13 N2 H2 106.3 . .
C15 N2 H2 106.3 . .
C17 N2 H2 106.3 . .
N2 C13 C14 113.1(3) . .
N2 C13 H13A 109.0 . .
C14 C13 H13A 109.0 . .
N2 C13 H13B 109.0 . .
C14 C13 H13B 109.0 . .
H13A C13 H13B 107.8 . .
C13 C14 H14A 109.5 . .
C13 C14 H14B 109.5 . .
H14A C14 H14B 109.5 . .
C13 C14 H14C 109.5 . .
H14A C14 H14C 109.5 . .
H14B C14 H14C 109.5 . .
N2 C15 C16 114.6(2) . .
N2 C15 H15A 108.6 . .
C16 C15 H15A 108.6 . .
N2 C15 H15B 108.6 . .
C16 C15 H15B 108.6 . .
H15A C15 H15B 107.6 . .
C15 C16 H16A 109.5 . .
C15 C16 H16B 109.5 . .
H16A C16 H16B 109.5 . .
C15 C16 H16C 109.5 . .
H16A C16 H16C 109.5 . .
H16B C16 H16C 109.5 . .
C182 C17 N2 117.3(4) . .
C182 C17 H17A 108.0 . .
N2 C17 H17A 108.0 . .
C182 C17 H17B 108.0 . .
N2 C17 H17B 108.0 . .
H17A C17 H17B 107.2 . .
C182 C17 H17C 108.0 . .
N2 C17 H17C 108.0 . .
H17A C17 H17C 0.0 . .
H17B C17 H17C 107.2 . .
C182 C17 H17D 108.0 . .
N2 C17 H17D 108.0 . .
H17A C17 H17D 107.2 . .
H17B C17 H17D 0.0 . .
H17C C17 H17D 107.2 . .
H18A C181 H18B 109.5 . .
H18A C181 H18C 109.5 . .
H18B C181 H18C 109.5 . .
C17 C182 H18D 109.5 . .
C17 C182 H18E 109.5 . .
H18D C182 H18E 109.5 . .
C17 C182 H18F 109.5 . .
H18D C182 H18F 109.5 . .
H18E C182 H18F 109.5 . .

loop_
_geom_bond_atom_site_label_1
_geom_bond_atom_site_label_2
_geom_bond_distance
_geom_bond_site_symmetry_2
Cu1 O3 1.9639(16) .
Cu1 O7 1.9775(16) .
Cu1 O8 2.0293(17) 4_565
Cu1 O5 2.0401(16) .
Cu1 O1 2.1899(16) .
Cu1 O6 2.2712(18) 4_565
Cu2 O2 1.9601(15) .
Cu2 O12 1.9869(15) 3_656
Cu2 O11 2.0314(16) .
Cu2 O9 2.0340(17) .
Cu2 O4 2.2144(16) .
Cu2 O10 2.2582(18) 3_756
O1 C1 1.240(2) .
O2 C1 1.255(2) .
O3 C2 1.258(3) .
O4 C2 1.234(3) .
O5 C4 1.267(3) .
O6 C4 1.231(3) .
O6 Cu1 2.2712(18) 4_566
O7 C3 1.259(3) .
O8 C3 1.244(3) .
O8 Cu1 2.0293(17) 4_566
O9 C5 1.267(3) .
O10 C5 1.232(3) .
O10 Cu2 2.2582(18) 3_756
O11 C6 1.249(3) .
O12 C6 1.249(3) .
O12 Cu2 1.9869(15) 3_656
C1 C2 1.560(3) .
C3 C4 1.549(3) .
C5 C5 1.556(4) 3_756
C6 C6 1.549(4) 3_656
N1 C9 1.489(4) .
N1 C7 1.497(3) .
N1 C11 1.500(4) .
N1 H1 0.9300 .
C7 C8 1.504(4) .
C7 H7A 0.9900 .
C7 H7B 0.9900 .
C8 H8A 0.9800 .
C8 H8B 0.9800 .
C8 H8C 0.9800 .
C9 C10 1.502(4) .
C9 H9A 0.9900 .
C9 H9B 0.9900 .
C10 H10A 0.9800 .
C10 H10B 0.9800 .
C10 H10C 0.9800 .
C11 C121 1.193(9) .
C11 C122 1.459(6) .
C11 H11 0.89(3) .
C121 H12A 0.9800 .
C121 H12B 0.9800 .
C121 H12C 0.9800 .
C122 H12D 0.9800 .
C122 H12E 0.9800 .
C122 H12F 0.9800 .
N2 C13 1.492(3) .
N2 C15 1.495(3) .
N2 C17 1.493(3) .
N2 H2 0.9300 .
C13 C14 1.516(4) .
C13 H13A 0.9900 .
C13 H13B 0.9900 .
C14 H14A 0.9800 .
C14 H14B 0.9800 .
C14 H14C 0.9800 .
C15 C16 1.506(4) .
C15 H15A 0.9900 .
C15 H15B 0.9900 .
C16 H16A 0.9800 .
C16 H16B 0.9800 .
C16 H16C 0.9800 .
C17 C182 1.349(9) .
C17 H17A 0.9900 .
C17 H17B 0.9900 .
C17 H17C 0.9900 .
C17 H17D 0.9900 .
C181 H18A 0.9800 .
C181 H18B 0.9800 .
C181 H18C 0.9800 .
C182 H18D 0.9800 .
C182 H18E 0.9800 .
C182 H18F 0.9800 .
